data_7126721
loop_
_publ_author_name
'Mulholland, Katie D.'
'Yoon, Sangbin'
'Rennie, Christopher C.'
'Sitch, Eleanor K.'
'McKay, Alasdair I.'
'Edkins, Katharina'
'Edkins, Robert M.'

_publ_section_title
;
 Iridium-catalysed 3,5-bis-borylation of phthalonitrile enables access to
 a family of C<sub>4h</sub> octaarylphthalocyanines.
;
_journal_issue 60
_journal_name_full 'Chemical communications (Cambridge, England)'
_journal_page_first 8452
_journal_page_last 8455
_journal_paper_doi 10.1039/d0cc03161e
_journal_volume 56
_journal_year 2020
_chemical_formula_moiety 'C20 H26 B2 N2 O4'
_chemical_formula_sum 'C20 H26 B2 N2 O4'
_chemical_formula_weight 380.09
_space_group_crystal_system monoclinic
_space_group_IT_number 14
_space_group_name_Hall '-P 2ybc'
_space_group_name_H-M_alt 'P 1 21/c 1'
_symmetry_Int_Tables_number 14
_atom_sites_solution_primary dual
_audit_creation_date 2016-10-05
_audit_creation_method
;
Olex2 1.2
(compiled 2016.09.09 svn.r3337 for OlexSys, GUI svn.r5227)
;
_audit_update_record
;
2020-03-11 deposited with the CCDC.	2020-06-18 downloaded from the CCDC.
;
_cell_angle_alpha 90
_cell_angle_beta 92.200(2)
_cell_angle_gamma 90
_cell_formula_units_Z 4
_cell_length_a 13.6361(9)
_cell_length_b 11.8505(8)
_cell_length_c 13.0118(8)
_cell_measurement_reflns_used 9168
_cell_measurement_temperature 120
_cell_measurement_theta_max 26.72
_cell_measurement_theta_min 2.28
_cell_volume 2101.1(2)
_computing_cell_refinement 'SAINT v8.37A (Bruker, 2015)'
_computing_data_reduction 'SAINT v8.37A (Bruker, 2015)'
_computing_molecular_graphics 'Olex2 (Dolomanov et al., 2009)'
_computing_publication_material 'Olex2 (Dolomanov et al., 2009)'
_computing_structure_refinement 'olex2.refine (Bourhis et al., 2015)'
_computing_structure_solution 'XT (Sheldrick, 2015)'
_diffrn_ambient_temperature 120
_diffrn_detector 'Bruker APEX2 area detector'
_diffrn_detector_area_resol_mean 7.9
_diffrn_detector_type 'CCD area detector'
_diffrn_measured_fraction_theta_full 0.9998
_diffrn_measured_fraction_theta_max 0.9998
_diffrn_measurement_device 'three-circle diffractometer'
_diffrn_measurement_device_type 'Bruker SMART APEX2 area detector'
_diffrn_measurement_method '\w and \f scans'
_diffrn_radiation_monochromator 'mirror optics'
_diffrn_radiation_probe x-ray
_diffrn_radiation_type 'Mo K\a'
_diffrn_radiation_wavelength 0.71073
_diffrn_reflns_av_R_equivalents 0.0654
_diffrn_reflns_av_unetI/netI 0.0304
_diffrn_reflns_limit_h_max 17
_diffrn_reflns_limit_h_min -17
_diffrn_reflns_limit_k_max 15
_diffrn_reflns_limit_k_min -15
_diffrn_reflns_limit_l_max 16
_diffrn_reflns_limit_l_min -16
_diffrn_reflns_number 56745
_diffrn_reflns_theta_full 25.9999
_diffrn_reflns_theta_max 26.00
_diffrn_reflns_theta_min 2.28
_diffrn_source 'microfocus sealed X-ray tube'
_diffrn_source_type 'Incoatec I\ms'
_diffrn_standards_number 0
_exptl_absorpt_coefficient_mu 0.082
_exptl_absorpt_correction_T_max 1.0000
_exptl_absorpt_correction_T_min 0.9416
_exptl_absorpt_correction_type multi-scan
_exptl_absorpt_process_details
;
SADABS-2014/5 (Bruker,2014/5) was used for absorption correction.
wR2(int) was 0.0935 before and 0.0626 after correction.
The Ratio of minimum to maximum transmission is 0.9416.
The \l/2 correction factor is Not present.
;
_exptl_crystal_colour 'clear colourless'
_exptl_crystal_colour_lustre clear
_exptl_crystal_colour_primary colourless
_exptl_crystal_density_diffrn 1.2014
_exptl_crystal_description plate
_exptl_crystal_F_000 808.3933
_exptl_crystal_recrystallization_method 'Crystallised by sublimation'
_exptl_crystal_size_max 0.336
_exptl_crystal_size_mid 0.239
_exptl_crystal_size_min 0.174
_refine_diff_density_max 0.7377
_refine_diff_density_min -0.2907
_refine_diff_density_rms 0.0694
_refine_ls_d_res_high 0.8107
_refine_ls_d_res_low 8.9419
_refine_ls_goodness_of_fit_ref 1.0539
_refine_ls_hydrogen_treatment constr
_refine_ls_matrix_type full
_refine_ls_number_constraints 36
_refine_ls_number_parameters 260
_refine_ls_number_reflns 4131
_refine_ls_number_restraints 0
_refine_ls_restrained_S_all 1.0539
_refine_ls_R_factor_all 0.0667
_refine_ls_R_factor_gt 0.0488
_refine_ls_shift/su_max 0.0003
_refine_ls_shift/su_mean 0.0001
_refine_ls_structure_factor_coef Fsqd
_refine_ls_weighting_details 'w=1/[\s^2^(Fo^2^)+(0.0529P)^2^+1.4011P] where P=(Fo^2^+2Fc^2^)/3'
_refine_ls_weighting_scheme calc
_refine_ls_wR_factor_gt 0.1127
_refine_ls_wR_factor_ref 0.1237
_reflns_Friedel_coverage 0.0
_reflns_limit_h_max 16
_reflns_limit_h_min -16
_reflns_limit_k_max 14
_reflns_limit_k_min 0
_reflns_limit_l_max 16
_reflns_limit_l_min 0
_reflns_number_gt 3285
_reflns_number_total 4131
_reflns_threshold_expression I>=2u(I)
_cod_data_source_file d0cc03161e2.cif
_cod_data_source_block KE044
_cod_depositor_comments 'Adding full bibliography for 7126716--7126723.cif.'
_cod_database_code 7126721
_olex2_refinement_description
;
1. Fixed Uiso
 At 1.2 times of:
  All C(H) groups
 At 1.5 times of:
  All C(H,H,H) groups
2.a Aromatic/amide H refined with riding coordinates:
 C5(H5), C3(H3)
2.b Idealised Me refined as rotating group:
 C16(H16a,H16b,H16c), C17(H17a,H17b,H17c), C19(H19a,H19b,H19c), C20(H20a,H20b,
 H20c), C11(H11a,H11b,H11c), C13(H13a,H13b,H13c), C10(H10a,H10b,H10c), C14(H14a,
 H14b,H14c)
;
_olex2_exptl_crystal_mounting_method
'Crystal soaked in perfluoro polyether oil and mounted on a MiTeGen sample holder directly into the pre-cooled cryostream'
_olex2_submission_special_instructions 'No special instructions were received'

loop_
_space_group_symop_id
_space_group_symop_operation_xyz
1 x,y,z
2 -x,y+1/2,-z+1/2
3 -x,-y,-z
4 x,-y-1/2,z-1/2

loop_
_atom_site_label
_atom_site_type_symbol
_atom_site_fract_x
_atom_site_fract_y
_atom_site_fract_z
_atom_site_U_iso_or_equiv
_atom_site_adp_type
_atom_site_occupancy
_atom_site_refinement_flags_posn
O3 O 0.40448(8) 0.86322(10) 0.54087(9) 0.0221(3) Uani 1.000000 .
O4 O 0.31595(9) 0.72611(10) 0.45612(10) 0.0239(3) Uani 1.000000 .
O2 O 0.77246(9) 0.71220(11) 0.63467(10) 0.0264(3) Uani 1.000000 .
O1 O 0.78590(8) 0.54762(10) 0.72518(10) 0.0260(3) Uani 1.000000 .
N2 N 0.40596(12) 0.26663(14) 0.66847(13) 0.0312(4) Uani 1.000000 .
C6 C 0.45472(12) 0.65762(14) 0.57827(12) 0.0160(3) Uani 1.000000 .
C3 C 0.57677(12) 0.48745(14) 0.66404(12) 0.0176(4) Uani 1.000000 .
C1 C 0.41712(11) 0.55079(14) 0.59968(12) 0.0160(3) Uani 1.000000 .
C2 C 0.47795(12) 0.46567(14) 0.64168(12) 0.0166(3) Uani 1.000000 .
C5 C 0.55427(12) 0.67600(14) 0.60161(12) 0.0170(4) Uani 1.000000 .
C4 C 0.61629(12) 0.59328(14) 0.64408(12) 0.0177(4) Uani 1.000000 .
N1 N 0.23172(12) 0.50554(15) 0.57817(14) 0.0356(4) Uani 1.000000 .
C8 C 0.43811(13) 0.35493(15) 0.65826(13) 0.0210(4) Uani 1.000000 .
C15 C 0.33988(12) 0.92351(15) 0.46597(13) 0.0217(4) Uani 1.000000 .
C18 C 0.26239(12) 0.83081(15) 0.43506(14) 0.0241(4) Uani 1.000000 .
C7 C 0.31403(13) 0.52647(15) 0.58479(13) 0.0228(4) Uani 1.000000 .
C12 C 0.86930(13) 0.71519(16) 0.68649(15) 0.0270(4) Uani 1.000000 .
C16 C 0.40320(13) 0.95705(16) 0.37757(15) 0.0271(4) Uani 1.000000 .
C9 C 0.88638(12) 0.58953(17) 0.71752(15) 0.0273(4) Uani 1.000000 .
C17 C 0.30059(16) 1.02676(17) 0.51794(16) 0.0334(5) Uani 1.000000 .
B2 B 0.39015(13) 0.75164(16) 0.52470(14) 0.0176(4) Uani 1.000000 .
C19 C 0.22908(15) 0.82969(18) 0.32249(16) 0.0347(5) Uani 1.000000 .
B1 B 0.72702(14) 0.61835(17) 0.66876(15) 0.0201(4) Uani 1.000000 .
C20 C 0.17460(14) 0.8279(2) 0.50312(17) 0.0384(5) Uani 1.000000 .
C11 C 0.93954(15) 0.5727(2) 0.82056(18) 0.0462(6) Uani 1.000000 .
C13 C 0.94162(15) 0.7605(2) 0.61182(19) 0.0460(6) Uani 1.000000 .
C10 C 0.93315(15) 0.5189(2) 0.6356(2) 0.0468(6) Uani 1.000000 .
C14 C 0.86030(16) 0.7938(2) 0.7773(2) 0.0455(6) Uani 1.000000 .
H5 H 0.58101(12) 0.74824(14) 0.58790(12) 0.0204(4) Uiso 1.000000 R
H3 H 0.61754(12) 0.42980(14) 0.69308(12) 0.0212(4) Uiso 1.000000 R
H16a H 0.4574(6) 1.0047(9) 0.4035(2) 0.0407(6) Uiso 1.000000 GR
H16b H 0.4297(8) 0.88909(17) 0.3459(6) 0.0407(6) Uiso 1.000000 GR
H16c H 0.3634(3) 0.9990(9) 0.3262(5) 0.0407(6) Uiso 1.000000 GR
H17a H 0.2667(9) 1.00416(19) 0.5797(6) 0.0501(7) Uiso 1.000000 GR
H17b H 0.35506(19) 1.0774(6) 0.5373(10) 0.0501(7) Uiso 1.000000 GR
H17c H 0.2545(8) 1.0659(7) 0.4706(4) 0.0501(7) Uiso 1.000000 GR
H19a H 0.2860(2) 0.8182(12) 0.27988(17) 0.0520(7) Uiso 1.000000 GR
H19b H 0.1820(8) 0.7683(8) 0.3103(3) 0.0520(7) Uiso 1.000000 GR
H19c H 0.1978(10) 0.9019(5) 0.3046(3) 0.0520(7) Uiso 1.000000 GR
H20a H 0.1379(6) 0.7578(6) 0.4907(9) 0.0577(8) Uiso 1.000000 GR
H20b H 0.19724(15) 0.8314(13) 0.57545(18) 0.0577(8) Uiso 1.000000 GR
H20c H 0.1320(6) 0.8927(7) 0.4872(8) 0.0577(8) Uiso 1.000000 GR
H11a H 0.9020(6) 0.6082(12) 0.8746(2) 0.0693(9) Uiso 1.000000 GR
H11b H 0.9463(11) 0.4918(2) 0.8347(6) 0.0693(9) Uiso 1.000000 GR
H11c H 1.0048(5) 0.6073(12) 0.8192(5) 0.0693(9) Uiso 1.000000 GR
H13a H 0.9376(9) 0.7159(9) 0.5484(5) 0.0690(9) Uiso 1.000000 GR
H13b H 0.9260(8) 0.8395(5) 0.5960(10) 0.0690(9) Uiso 1.000000 GR
H13c H 1.0082(2) 0.7556(13) 0.6426(5) 0.0690(9) Uiso 1.000000 GR
H10a H 0.9288(11) 0.4389(2) 0.6538(7) 0.0702(9) Uiso 1.000000 GR
H10b H 0.8987(8) 0.5318(11) 0.5692(3) 0.0702(9) Uiso 1.000000 GR
H10c H 1.0022(4) 0.5404(10) 0.6308(9) 0.0702(9) Uiso 1.000000 GR
H14a H 0.8375(12) 0.8679(4) 0.7530(2) 0.0682(9) Uiso 1.000000 GR
H14b H 0.8131(9) 0.7626(7) 0.8247(7) 0.0682(9) Uiso 1.000000 GR
H14c H 0.9245(3) 0.8018(11) 0.8132(8) 0.0682(9) Uiso 1.000000 GR

loop_
_atom_site_aniso_label
_atom_site_aniso_U_11
_atom_site_aniso_U_22
_atom_site_aniso_U_33
_atom_site_aniso_U_12
_atom_site_aniso_U_13
_atom_site_aniso_U_23
O3 0.0210(6) 0.0178(6) 0.0269(7) 0.0018(5) -0.0050(5) 0.0030(5)
O4 0.0218(6) 0.0206(7) 0.0286(7) -0.0018(5) -0.0078(5) 0.0058(5)
O2 0.0176(6) 0.0258(7) 0.0356(7) -0.0020(5) -0.0029(5) 0.0065(6)
O1 0.0159(6) 0.0258(7) 0.0359(7) -0.0033(5) -0.0057(5) 0.0057(6)
N2 0.0401(10) 0.0222(9) 0.0314(9) -0.0051(7) 0.0015(7) 0.0058(7)
C6 0.0175(8) 0.0180(9) 0.0125(8) -0.0003(7) 0.0003(6) -0.0015(6)
C3 0.0211(8) 0.0180(8) 0.0137(8) 0.0028(7) -0.0010(7) -0.0011(6)
C1 0.0168(8) 0.0186(9) 0.0125(8) -0.0016(7) 0.0012(6) -0.0016(6)
C2 0.0204(8) 0.0164(8) 0.0130(8) -0.0008(7) 0.0025(6) -0.0001(6)
C5 0.0199(8) 0.0152(8) 0.0158(8) -0.0022(7) 0.0010(6) -0.0017(6)
C4 0.0197(8) 0.0201(9) 0.0132(8) 0.0008(7) 0.0004(6) -0.0035(7)
N1 0.0260(9) 0.0403(11) 0.0404(10) -0.0072(8) -0.0013(7) 0.0091(8)
C8 0.0233(9) 0.0224(10) 0.0172(8) 0.0016(8) 0.0006(7) 0.0017(7)
C15 0.0206(8) 0.0210(9) 0.0232(9) 0.0043(7) -0.0008(7) 0.0072(7)
C18 0.0176(9) 0.0244(10) 0.0301(10) 0.0014(7) -0.0013(7) 0.0081(8)
C7 0.0264(10) 0.0207(9) 0.0213(9) -0.0017(7) -0.0002(7) 0.0033(7)
C12 0.0150(8) 0.0303(10) 0.0356(11) -0.0042(7) -0.0018(8) 0.0004(8)
C16 0.0235(9) 0.0256(10) 0.0324(10) -0.0019(8) 0.0019(8) 0.0067(8)
C9 0.0136(8) 0.0336(11) 0.0346(11) -0.0024(8) -0.0021(7) 0.0018(8)
C17 0.0406(12) 0.0261(10) 0.0337(11) 0.0109(9) 0.0027(9) 0.0036(8)
B2 0.0155(9) 0.0199(10) 0.0175(9) -0.0021(8) 0.0028(7) 0.0019(8)
C19 0.0313(11) 0.0382(12) 0.0335(11) -0.0039(9) -0.0114(9) 0.0106(9)
B1 0.0209(10) 0.0193(10) 0.0200(10) 0.0008(8) -0.0002(8) -0.0042(8)
C20 0.0215(10) 0.0479(13) 0.0462(13) 0.0013(9) 0.0056(9) 0.0129(10)
C11 0.0243(10) 0.0658(17) 0.0472(13) -0.0100(10) -0.0142(10) 0.0189(12)
C13 0.0251(10) 0.0566(15) 0.0565(15) -0.0089(10) 0.0043(10) 0.0194(12)
C10 0.0260(11) 0.0497(14) 0.0644(16) 0.0107(10) -0.0019(10) -0.0129(12)
C14 0.0296(11) 0.0432(13) 0.0634(16) -0.0088(10) -0.0004(10) -0.0217(12)

loop_
_atom_type_symbol
_atom_type_scat_dispersion_real
_atom_type_scat_dispersion_imag
_atom_type_scat_Cromer_Mann_a1
_atom_type_scat_Cromer_Mann_a2
_atom_type_scat_Cromer_Mann_a3
_atom_type_scat_Cromer_Mann_a4
_atom_type_scat_Cromer_Mann_b1
_atom_type_scat_Cromer_Mann_b2
_atom_type_scat_Cromer_Mann_b3
_atom_type_scat_Cromer_Mann_b4
_atom_type_scat_Cromer_Mann_c
_atom_type_scat_source
_atom_type_scat_dispersion_source
H 0.00000 0.00000 0.49300 0.32291 0.14019 0.04081 10.51090 26.12570 3.14236 57.79970 0.0030380000826 'International Tables Volume C Table 6.1.1.4 (pp. 500-502)' 'Henke, Gullikson and Davis, At. Data and Nucl. Data Tables, 1993, 54, 2'
C 0.00347 0.00161 2.31000 1.02000 1.58860 0.86500 20.84390 10.20750 0.56870 51.65120 0.215599998832 'International Tables Volume C Table 6.1.1.4 (pp. 500-502)' 'Henke, Gullikson and Davis, At. Data and Nucl. Data Tables, 1993, 54, 2'
B 0.00141 0.00067 2.05450 1.33260 1.09790 0.70680 23.21850 1.02100 60.34980 0.14030 -0.193200007081 'International Tables Volume C Table 6.1.1.4 (pp. 500-502)' 'Henke, Gullikson and Davis, At. Data and Nucl. Data Tables, 1993, 54, 2'
O 0.01158 0.00611 3.04850 2.28680 1.54630 0.86700 13.27710 5.70110 0.32390 32.90890 0.250800013542 'International Tables Volume C Table 6.1.1.4 (pp. 500-502)' 'Henke, Gullikson and Davis, At. Data and Nucl. Data Tables, 1993, 54, 2'
N 0.00653 0.00323 12.21260 3.13220 2.01250 1.16630 0.00570 9.89330 28.99750 0.58260 -11.5290002823 'International Tables Volume C Table 6.1.1.4 (pp. 500-502)' 'Henke, Gullikson and Davis, At. Data and Nucl. Data Tables, 1993, 54, 2'

loop_
_geom_angle_atom_site_label_1
_geom_angle_atom_site_label_2
_geom_angle_atom_site_label_3
_geom_angle
_geom_angle_site_symmetry_1
_geom_angle_site_symmetry_3
_geom_angle_publ_flag
B2 O3 C15 106.99(13) . . ?
B2 O4 C18 106.79(13) . . ?
B1 O2 C12 106.58(14) . . ?
B1 O1 C9 106.82(14) . . ?
C5 C6 C1 117.31(15) . . ?
B2 C6 C1 121.90(14) . . ?
B2 C6 C5 120.71(15) . . ?
C4 C3 C2 120.41(15) . . ?
H3 C3 C2 119.79(10) . . ?
H3 C3 C4 119.79(9) . . ?
C2 C1 C6 120.84(14) . . ?
C7 C1 C6 121.18(15) . . ?
C7 C1 C2 117.88(15) . . ?
C1 C2 C3 120.08(15) . . ?
C8 C2 C3 120.37(15) . . ?
C8 C2 C1 119.52(15) . . ?
C4 C5 C6 123.09(15) . . ?
H5 C5 C6 118.45(10) . . ?
H5 C5 C4 118.45(10) . . ?
C5 C4 C3 118.26(15) . . ?
B1 C4 C3 120.75(15) . . ?
B1 C4 C5 121.00(15) . . ?
C2 C8 N2 178.04(18) . . ?
C18 C15 O3 102.13(13) . . ?
C16 C15 O3 106.57(13) . . ?
C16 C15 C18 112.77(15) . . ?
C17 C15 O3 108.11(14) . . ?
C17 C15 C18 115.91(15) . . ?
C17 C15 C16 110.49(16) . . ?
C15 C18 O4 102.72(13) . . ?
C19 C18 O4 107.63(15) . . ?
C19 C18 C15 115.35(15) . . ?
C20 C18 O4 105.75(15) . . ?
C20 C18 C15 113.94(16) . . ?
C20 C18 C19 110.48(16) . . ?
N1 C7 C1 176.48(19) . . ?
C9 C12 O2 102.71(13) . . ?
C13 C12 O2 108.24(16) . . ?
C13 C12 C9 114.33(17) . . ?
C14 C12 O2 106.06(15) . . ?
C14 C12 C9 113.68(18) . . ?
C14 C12 C13 111.00(18) . . ?
H16a C16 C15 109.5 . . ?
H16b C16 C15 109.5 . . ?
H16b C16 H16a 109.5 . . ?
H16c C16 C15 109.5 . . ?
H16c C16 H16a 109.5 . . ?
H16c C16 H16b 109.5 . . ?
C12 C9 O1 102.17(13) . . ?
C11 C9 O1 108.23(15) . . ?
C11 C9 C12 114.66(17) . . ?
C10 C9 O1 106.31(16) . . ?
C10 C9 C12 114.10(18) . . ?
C10 C9 C11 110.53(18) . . ?
H17a C17 C15 109.5 . . ?
H17b C17 C15 109.5 . . ?
H17b C17 H17a 109.5 . . ?
H17c C17 C15 109.5 . . ?
H17c C17 H17a 109.5 . . ?
H17c C17 H17b 109.5 . . ?
O4 B2 O3 114.83(15) . . ?
C6 B2 O3 123.43(15) . . ?
C6 B2 O4 121.73(15) . . ?
H19a C19 C18 109.5 . . ?
H19b C19 C18 109.5 . . ?
H19b C19 H19a 109.5 . . ?
H19c C19 C18 109.5 . . ?
H19c C19 H19a 109.5 . . ?
H19c C19 H19b 109.5 . . ?
O1 B1 O2 114.54(16) . . ?
C4 B1 O2 122.66(16) . . ?
C4 B1 O1 122.80(16) . . ?
H20a C20 C18 109.5 . . ?
H20b C20 C18 109.5 . . ?
H20b C20 H20a 109.5 . . ?
H20c C20 C18 109.5 . . ?
H20c C20 H20a 109.5 . . ?
H20c C20 H20b 109.5 . . ?
H11a C11 C9 109.5 . . ?
H11b C11 C9 109.5 . . ?
H11b C11 H11a 109.5 . . ?
H11c C11 C9 109.5 . . ?
H11c C11 H11a 109.5 . . ?
H11c C11 H11b 109.5 . . ?
H13a C13 C12 109.5 . . ?
H13b C13 C12 109.5 . . ?
H13b C13 H13a 109.5 . . ?
H13c C13 C12 109.5 . . ?
H13c C13 H13a 109.5 . . ?
H13c C13 H13b 109.5 . . ?
H10a C10 C9 109.5 . . ?
H10b C10 C9 109.5 . . ?
H10b C10 H10a 109.5 . . ?
H10c C10 C9 109.5 . . ?
H10c C10 H10a 109.5 . . ?
H10c C10 H10b 109.5 . . ?
H14a C14 C12 109.5 . . ?
H14b C14 C12 109.5 . . ?
H14b C14 H14a 109.5 . . ?
H14c C14 C12 109.5 . . ?
H14c C14 H14a 109.5 . . ?
H14c C14 H14b 109.5 . . ?

loop_
_geom_bond_atom_site_label_1
_geom_bond_atom_site_label_2
_geom_bond_distance
_geom_bond_site_symmetry_2
_geom_bond_publ_flag
O3 C15 1.473(2) . ?
O3 B2 1.352(2) . ?
O4 C18 1.460(2) . ?
O4 B2 1.357(2) . ?
O2 C12 1.460(2) . ?
O2 B1 1.356(2) . ?
O1 C9 1.464(2) . ?
O1 B1 1.357(2) . ?
N2 C8 1.144(2) . ?
C6 C1 1.398(2) . ?
C6 C5 1.397(2) . ?
C6 B2 1.567(2) . ?
C3 C2 1.392(2) . ?
C3 C4 1.393(2) . ?
C3 H3 0.9500 . ?
C1 C2 1.403(2) . ?
C1 C7 1.441(2) . ?
C2 C8 1.440(2) . ?
C5 C4 1.395(2) . ?
C5 H5 0.9500 . ?
C4 B1 1.560(2) . ?
N1 C7 1.149(2) . ?
C15 C18 1.566(2) . ?
C15 C16 1.517(2) . ?
C15 C17 1.506(3) . ?
C18 C19 1.517(3) . ?
C18 C20 1.517(3) . ?
C12 C9 1.558(3) . ?
C12 C13 1.509(3) . ?
C12 C14 1.514(3) . ?
C16 H16a 0.9800 . ?
C16 H16b 0.9800 . ?
C16 H16c 0.9800 . ?
C9 C11 1.513(3) . ?
C9 C10 1.515(3) . ?
C17 H17a 0.9800 . ?
C17 H17b 0.9800 . ?
C17 H17c 0.9800 . ?
C19 H19a 0.9800 . ?
C19 H19b 0.9800 . ?
C19 H19c 0.9800 . ?
C20 H20a 0.9800 . ?
C20 H20b 0.9800 . ?
C20 H20c 0.9800 . ?
C11 H11a 0.9800 . ?
C11 H11b 0.9800 . ?
C11 H11c 0.9800 . ?
C13 H13a 0.9800 . ?
C13 H13b 0.9800 . ?
C13 H13c 0.9800 . ?
C10 H10a 0.9800 . ?
C10 H10b 0.9800 . ?
C10 H10c 0.9800 . ?
C14 H14a 0.9800 . ?
C14 H14b 0.9800 . ?
C14 H14c 0.9800 . ?
